data_2103767
loop_
_publ_author_name
'Friedrich, Alexandra'
'Kunz, Martin'
'Suard, Emmanuelle'

_publ_section_title
;
 Temperature-dependent neutron powder diffraction study of the
 Ba(OD)~2~ polymorphs: a new low-temperature phase
;
_journal_issue 6
_journal_name_full 'Acta Crystallographica Section B'
_journal_page_first 747
_journal_page_last 758
_journal_paper_doi 10.1107/S0108768101013647
_journal_volume 57
_journal_year 2001
_chemical_formula_iupac 'Ba (O D)2'
_chemical_formula_moiety 'Ba, 2(O D)'
_chemical_formula_structural 'Ba (O D)2'
_chemical_formula_sum 'Ba D2 O2'
_chemical_formula_weight 1386.928
_chemical_name_systematic
;
deuterated barium hydroxide
;
_space_group_IT_number 14
_symmetry_cell_setting monoclinic
_symmetry_space_group_name_Hall '-P 2yn'
_symmetry_space_group_name_H-M 'P 1 21/n 1'
_cell_angle_alpha 90.0
_cell_angle_beta 95.6551(8)
_cell_angle_gamma 90.0
_cell_formula_units_Z 8
_cell_length_a 9.35056(15)
_cell_length_b 7.86586(12)
_cell_length_c 6.75282(10)
_cell_measurement_temperature 50
_cell_volume 494.254(13)
_computing_cell_refinement 'GSAS (Larson and Von Dreele, 1994)'
_computing_data_reduction GSAS
_computing_molecular_graphics 'Crystal Maker, version 4.0.1 (Palmer, D.C., 1994-99)'
_computing_publication_material GSAS
_computing_structure_refinement GSAS
_diffrn_measurement_device_type 'diffractometer D 2B, ILL'
_diffrn_radiation_probe neutron
_diffrn_radiation_source 'high-flux isotope reactor'
_diffrn_radiation_type neutron
_diffrn_radiation_wavelength 1.59432
_refine_ls_extinction_method none
_refine_ls_goodness_of_fit_all 1.36
_refine_ls_number_parameters 66
_refine_ls_structure_factor_coef rietveld
_reflns_number_gt 1007
_cod_data_source_file os0074.cif
_cod_data_source_block b50
_cod_original_cell_volume 494.250(10)
_cod_original_sg_symbol_H-M 'P 21/n'
_cod_original_formula_sum 'D2 O2 Ba1'
_cod_database_code 2103767

loop_
_symmetry_equiv_pos_as_xyz
+x,+y,+z
-x+1/2,+y+1/2,-z+1/2
-x,-y,-z
+x+1/2,-y+1/2,+z+1/2

loop_
_atom_site_label
_atom_site_fract_x
_atom_site_fract_y
_atom_site_fract_z
_atom_site_U_iso_or_equiv
_atom_site_thermal_displace_type
_atom_site_occupancy
Ba1 .6032(2) .6411(2) .2509(3) .00069 Uiso 1.0
Ba2 .1817(2) .5495(3) .2158(3) .00187 Uiso 1.0
O1 .8822(2) .4887(2) .1764(3) .00396 Uiso 1.0
O2 .4122(2) .3605(2) .1457(3) .00415 Uiso 1.0
O3 .6065(2) .3463(3) .4933(3) .00312 Uiso 1.0
O4 .1643(2) .2964(2) .4656(3) .00531 Uiso 1.0
D1 .8847(2) .5315(3) .3106(3) .02 Uiso 1.0
D2 .4712(2) .3503(2) .2727(3) .01575 Uiso 1.0
D3 .6245(2) .2353(3) .4418(3) .01909 Uiso 1.0
D4 .1010(2) .2431(3) .5521(4) .02111 Uiso 1.0

loop_
_atom_type_symbol
_atom_type_description
_atom_type_scat_source
Ba Ba 'Koster & Yelon (1982), Neutron Diffraction Newsletter'
O O 'Koster & Yelon (1982), Neutron Diffraction Newsletter'
D D 'Koster & Yelon (1982), Neutron Diffraction Newsletter'
